data_7008221
loop_
_publ_author_name
'Bould, Jonathan'
'Kilner, Colin A.'
'Kennedy, John D.'

_publ_section_title
;
 The capture of dioxygen, carbon monoxide and sulfur dioxide by
 [(PMe2Ph)4Pt2B10H10].
;
_journal_issue 9
_journal_name_full 'Dalton transactions (Cambridge, England : 2003)'
_journal_page_first 1574
_journal_page_last 1582
_journal_paper_doi 10.1039/b419243e
_journal_year 2005
_chemical_formula_sum 'C32 H54 B10 P4 Pt2'
_chemical_formula_weight 1060.91
_chemical_name_systematic
;
?
;
_space_group_IT_number 15
_symmetry_cell_setting monoclinic
_symmetry_space_group_name_Hall '-I 2ya'
_symmetry_space_group_name_H-M 'I 1 2/a 1'
_atom_sites_solution_hydrogens geom
_atom_sites_solution_primary direct
_atom_sites_solution_secondary difmap
_audit_creation_method SHELXL-97
_cell_angle_alpha 90.00
_cell_angle_beta 102.659(2)
_cell_angle_gamma 90.00
_cell_formula_units_Z 4
_cell_length_a 17.164(2)
_cell_length_b 11.3966(9)
_cell_length_c 20.0425(15)
_cell_measurement_reflns_used 7085
_cell_measurement_temperature 120(2)
_cell_measurement_theta_max 30.87
_cell_measurement_theta_min 3.28
_cell_volume 3825.2(6)
_computing_cell_refinement 'Bruker SAINT'
_computing_data_collection 'Bruker APEX2'
_computing_data_reduction 'Bruker SAINT'
_computing_molecular_graphics
;
Ortep-3 for Windows: L. J. Farrugia, J. Appl. Cryst (1997), 30, 565.
CorelDraw 11, Corel Corporation.
;
_computing_publication_material
;
CCDC (2003). enCIFer - a program for CIF editing. CCDC, 12 Union Road,
Cambridge, UK.
;
_computing_structure_refinement 'SHELXL-97 (Sheldrick, 1997)'
_computing_structure_solution 'SHELXS-97 (Sheldrick, 1997)'
_diffrn_ambient_temperature 120(2)
_diffrn_measured_fraction_theta_full 0.943
_diffrn_measured_fraction_theta_max 0.907
_diffrn_measurement_device_type 'Bruker SMART APEX2 CCD diffractometer'
_diffrn_measurement_method 'fine-slice \w scans'
_diffrn_radiation_monochromator 'silicon 111'
_diffrn_radiation_source 'Daresbury SRS station 9.8'
_diffrn_radiation_type synchrotron
_diffrn_radiation_wavelength 0.6933
_diffrn_reflns_av_R_equivalents 0.0322
_diffrn_reflns_av_sigmaI/netI 0.0316
_diffrn_reflns_limit_h_max 24
_diffrn_reflns_limit_h_min -24
_diffrn_reflns_limit_k_max 16
_diffrn_reflns_limit_k_min -16
_diffrn_reflns_limit_l_max 29
_diffrn_reflns_limit_l_min -29
_diffrn_reflns_number 20269
_diffrn_reflns_theta_full 25.00
_diffrn_reflns_theta_max 30.92
_diffrn_reflns_theta_min 3.28
_diffrn_standards_decay_% 5
_diffrn_standards_number 0
_exptl_absorpt_coefficient_mu 7.499
_exptl_absorpt_correction_T_max 0.8645
_exptl_absorpt_correction_T_min 0.5853
_exptl_absorpt_correction_type multi-scan
_exptl_absorpt_process_details 'Bruker SADABS'
_exptl_crystal_colour brown
_exptl_crystal_density_diffrn 1.842
_exptl_crystal_density_method 'not measured'
_exptl_crystal_description plate
_exptl_crystal_F_000 2048
_exptl_crystal_size_max 0.08
_exptl_crystal_size_mid 0.06
_exptl_crystal_size_min 0.02
_refine_diff_density_max 0.996
_refine_diff_density_min -1.277
_refine_diff_density_rms 0.116
_refine_ls_extinction_method none
_refine_ls_goodness_of_fit_ref 1.039
_refine_ls_hydrogen_treatment mixed
_refine_ls_matrix_type full
_refine_ls_number_parameters 221
_refine_ls_number_reflns 5919
_refine_ls_number_restraints 0
_refine_ls_restrained_S_all 1.039
_refine_ls_R_factor_all 0.0190
_refine_ls_R_factor_gt 0.0181
_refine_ls_shift/su_max 0.008
_refine_ls_shift/su_mean 0.000
_refine_ls_structure_factor_coef Fsqd
_refine_ls_weighting_details 'calc w=1/[\s^2^(Fo^2^)+(0.0226P)^2^+2.0708P] where P=(Fo^2^+2Fc^2^)/3'
_refine_ls_weighting_scheme calc
_refine_ls_wR_factor_gt 0.0462
_refine_ls_wR_factor_ref 0.0466
_reflns_number_gt 5656
_reflns_number_total 5919
_reflns_threshold_expression >2\s(I)
_cod_data_source_file b419243e.txt
_cod_data_source_block c:\xray\pt2b10~1\ssd0264
_cod_original_cell_volume 3825.1(7)
_cod_original_sg_symbol_H-M 'I 2/a'
_cod_database_code 7008221

loop_
_symmetry_equiv_pos_as_xyz
'x, y, z'
'-x+1/2, y, -z'
'x+1/2, y+1/2, z+1/2'
'-x+1, y+1/2, -z+1/2'
'-x, -y, -z'
'x-1/2, -y, z'
'-x+1/2, -y+1/2, -z+1/2'
'x, -y+1/2, z+1/2'

loop_
_atom_site_label
_atom_site_type_symbol
_atom_site_fract_x
_atom_site_fract_y
_atom_site_fract_z
_atom_site_U_iso_or_equiv
_atom_site_adp_type
_atom_site_occupancy
_atom_site_symmetry_multiplicity
_atom_site_calc_flag
_atom_site_refinement_flags
_atom_site_disorder_assembly
_atom_site_disorder_group
Pt2 Pt 0.663750(3) 0.837474(4) 0.468263(3) 0.00932(3) Uani 1 1 d . . .
P1 P 0.58306(2) 0.74021(3) 0.53033(2) 0.01133(7) Uani 1 1 d . . .
P2 P 0.62460(3) 0.72919(4) 0.36738(2) 0.01408(8) Uani 1 1 d . . .
C11 C 0.54663(12) 0.83100(13) 0.59159(10) 0.0175(3) Uani 1 1 d . . .
H11A H 0.5232 0.9031 0.5691 0.026 Uiso 1 1 calc R . .
H11B H 0.5911 0.8510 0.6296 0.026 Uiso 1 1 calc R . .
H11C H 0.5059 0.7878 0.6091 0.026 Uiso 1 1 calc R . .
C12 C 0.48713(11) 0.68558(17) 0.48219(9) 0.0190(3) Uani 1 1 d . . .
H12A H 0.4598 0.6435 0.5131 0.029 Uiso 1 1 calc R . .
H12B H 0.4960 0.6321 0.4463 0.029 Uiso 1 1 calc R . .
H12C H 0.4541 0.7517 0.4614 0.029 Uiso 1 1 calc R . .
C21 C 0.68541(11) 0.7398(2) 0.30397(10) 0.0266(4) Uani 1 1 d . . .
H21A H 0.7380 0.7050 0.3223 0.040 Uiso 1 1 calc R . .
H21B H 0.6919 0.8225 0.2929 0.040 Uiso 1 1 calc R . .
H21C H 0.6592 0.6976 0.2625 0.040 Uiso 1 1 calc R . .
C22 C 0.61225(12) 0.56998(16) 0.36977(10) 0.0234(4) Uani 1 1 d . . .
H22A H 0.5909 0.5408 0.3234 0.035 Uiso 1 1 calc R . .
H22B H 0.5751 0.5506 0.3989 0.035 Uiso 1 1 calc R . .
H22C H 0.6641 0.5332 0.3883 0.035 Uiso 1 1 calc R . .
C111 C 0.62386(9) 0.61112(14) 0.57985(8) 0.0141(3) Uani 1 1 d . . .
C112 C 0.66959(10) 0.53170(15) 0.55221(9) 0.0175(3) Uani 1 1 d . . .
H112 H 0.6846 0.5501 0.5105 0.021 Uiso 1 1 calc R . .
C113 C 0.69369(11) 0.42563(16) 0.58467(10) 0.0220(3) Uani 1 1 d . . .
H113 H 0.7237 0.3712 0.5646 0.026 Uiso 1 1 calc R . .
C114 C 0.67360(11) 0.39958(16) 0.64667(10) 0.0230(4) Uani 1 1 d . . .
H114 H 0.6891 0.3267 0.6686 0.028 Uiso 1 1 calc R . .
C115 C 0.63095(12) 0.48004(17) 0.67623(10) 0.0257(4) Uani 1 1 d . . .
H115 H 0.6194 0.4638 0.7195 0.031 Uiso 1 1 calc R . .
C116 C 0.60494(11) 0.58470(16) 0.64271(9) 0.0210(3) Uani 1 1 d . . .
H116 H 0.5742 0.6384 0.6626 0.025 Uiso 1 1 calc R . .
C211 C 0.52653(9) 0.77695(14) 0.31941(8) 0.0138(3) Uani 1 1 d . . .
C212 C 0.48516(10) 0.86632(15) 0.34439(9) 0.0162(3) Uani 1 1 d . . .
H212 H 0.5087 0.9047 0.3860 0.019 Uiso 1 1 calc R . .
C213 C 0.40939(10) 0.89935(15) 0.30844(9) 0.0188(3) Uani 1 1 d . . .
H213 H 0.3811 0.9593 0.3261 0.023 Uiso 1 1 calc R . .
C214 C 0.37493(12) 0.84529(15) 0.24701(11) 0.0207(4) Uani 1 1 d . . .
H214 H 0.3232 0.8682 0.2228 0.025 Uiso 1 1 calc R . .
C215 C 0.41595(11) 0.75787(16) 0.22091(9) 0.0201(3) Uani 1 1 d . . .
H215 H 0.3928 0.7219 0.1784 0.024 Uiso 1 1 calc R . .
C216 C 0.49119(10) 0.72294(15) 0.25708(8) 0.0171(3) Uani 1 1 d . . .
H216 H 0.5188 0.6622 0.2395 0.020 Uiso 1 1 calc R . .
B6 B 0.72899(11) 0.92933(15) 0.56760(9) 0.0132(3) Uani 1 1 d . . .
H6 H 0.7157 0.8780 0.6114 0.016 Uiso 1 1 calc R . .
B7 B 0.67856(11) 1.01295(16) 0.42427(10) 0.0151(3) Uani 1 1 d . . .
H7 H 0.6346 1.0190 0.3740 0.018 Uiso 1 1 calc R . .
B8 B 0.65167(11) 1.01467(16) 0.50880(10) 0.0144(3) Uani 1 1 d . . .
H8 H 0.5892 1.0233 0.5164 0.017 Uiso 1 1 calc R . .
B11 B 0.72939(11) 1.08632(16) 0.56636(10) 0.0166(3) Uani 1 1 d . . .
H11 H 0.7158 1.1367 0.6104 0.020 Uiso 1 1 calc R . .
B12 B 0.69875(12) 1.13529(17) 0.47945(11) 0.0182(3) Uani 1 1 d . . .
H12 H 0.6651 1.2193 0.4658 0.022 Uiso 1 1 calc R . .

loop_
_atom_site_aniso_label
_atom_site_aniso_U_11
_atom_site_aniso_U_22
_atom_site_aniso_U_33
_atom_site_aniso_U_23
_atom_site_aniso_U_13
_atom_site_aniso_U_12
Pt2 0.00818(4) 0.00956(4) 0.00978(4) 0.00005(1) 0.00102(3) 0.00001(2)
P1 0.00972(17) 0.01100(17) 0.01303(18) 0.00003(13) 0.00196(14) -0.00111(13)
P2 0.01121(18) 0.01819(19) 0.01205(18) -0.00319(14) 0.00081(14) 0.00176(14)
C11 0.0202(9) 0.0147(8) 0.0199(9) -0.0007(5) 0.0093(7) -0.0001(5)
C12 0.0124(7) 0.0223(8) 0.0207(8) 0.0015(7) 0.0000(6) -0.0046(6)
C21 0.0155(8) 0.0490(12) 0.0160(8) -0.0094(8) 0.0046(6) -0.0002(8)
C22 0.0244(9) 0.0186(8) 0.0235(9) -0.0071(6) -0.0030(7) 0.0068(7)
C111 0.0126(7) 0.0130(7) 0.0154(7) 0.0001(5) 0.0003(5) -0.0028(5)
C112 0.0131(7) 0.0179(8) 0.0206(8) -0.0004(6) 0.0019(6) 0.0005(6)
C113 0.0157(8) 0.0149(8) 0.0318(10) 0.0005(6) -0.0025(7) 0.0016(6)
C114 0.0168(8) 0.0161(8) 0.0314(10) 0.0080(7) -0.0052(7) -0.0032(6)
C115 0.0286(10) 0.0239(9) 0.0233(9) 0.0093(7) 0.0032(7) -0.0031(7)
C116 0.0243(9) 0.0196(8) 0.0198(8) 0.0035(6) 0.0065(7) 0.0003(7)
C211 0.0113(7) 0.0172(7) 0.0120(7) 0.0009(5) 0.0009(5) -0.0004(5)
C212 0.0150(7) 0.0166(7) 0.0157(7) -0.0002(6) 0.0007(6) 0.0000(6)
C213 0.0146(7) 0.0163(7) 0.0245(8) 0.0027(6) 0.0022(6) 0.0005(6)
C214 0.0141(8) 0.0230(9) 0.0226(9) 0.0076(6) -0.0011(7) -0.0026(6)
C215 0.0178(8) 0.0250(8) 0.0143(7) 0.0022(6) -0.0031(6) -0.0053(6)
C216 0.0168(8) 0.0206(8) 0.0135(7) -0.0002(6) 0.0027(6) -0.0006(6)
B6 0.0123(7) 0.0120(7) 0.0152(8) -0.0030(6) 0.0029(6) -0.0004(6)
B7 0.0127(8) 0.0139(8) 0.0189(9) 0.0057(6) 0.0038(6) 0.0022(6)
B8 0.0114(8) 0.0120(7) 0.0203(9) 0.0003(6) 0.0048(6) 0.0013(6)
B11 0.0155(8) 0.0109(7) 0.0246(9) -0.0046(6) 0.0070(7) -0.0011(6)
B12 0.0155(8) 0.0104(7) 0.0301(10) 0.0019(7) 0.0081(7) 0.0021(6)

loop_
_atom_type_symbol
_atom_type_description
_atom_type_scat_dispersion_real
_atom_type_scat_dispersion_imag
_atom_type_scat_source
C C 0.0033 0.0016 'International Tables Vol C Tables 4.2.6.8 and 6.1.1.4'
H H 0.0000 0.0000 'International Tables Vol C Tables 4.2.6.8 and 6.1.1.4'
B B 0.0013 0.0007 'International Tables Vol C Tables 4.2.6.8 and 6.1.1.4'
P P 0.1023 0.0942 'International Tables Vol C Tables 4.2.6.8 and 6.1.1.4'
Pt Pt -1.7033 8.3905 'International Tables Vol C Tables 4.2.6.8 and 6.1.1.4'

loop_
_geom_angle_atom_site_label_1
_geom_angle_atom_site_label_2
_geom_angle_atom_site_label_3
_geom_angle
_geom_angle_site_symmetry_1
_geom_angle_site_symmetry_3
_geom_angle_publ_flag
B8 Pt2 B7 49.45(8) . . ?
B8 Pt2 B6 48.23(7) . . ?
B7 Pt2 B6 81.85(7) . . ?
B8 Pt2 P1 97.12(5) . . ?
B7 Pt2 P1 140.49(5) . . ?
B6 Pt2 P1 89.31(5) . . ?
B8 Pt2 P2 140.37(5) . . ?
B7 Pt2 P2 99.67(5) . . ?
B6 Pt2 P2 167.85(5) . . ?
P1 Pt2 P2 96.812(16) . . ?
B8 Pt2 B6 81.30(7) . 2_656 ?
B7 Pt2 B6 46.85(6) . 2_656 ?
B6 Pt2 B6 78.38(8) . 2_656 ?
P1 Pt2 B6 164.88(5) . 2_656 ?
P2 Pt2 B6 93.80(5) . 2_656 ?
B8 Pt2 Pt2 90.44(5) . 2_656 ?
B7 Pt2 Pt2 88.85(5) . 2_656 ?
B6 Pt2 Pt2 51.56(4) . 2_656 ?
P1 Pt2 Pt2 115.212(12) . 2_656 ?
P2 Pt2 Pt2 116.307(11) . 2_656 ?
B6 Pt2 Pt2 49.99(4) 2_656 2_656 ?
C11 P1 C12 98.46(9) . . ?
C11 P1 C111 103.84(8) . . ?
C12 P1 C111 101.92(8) . . ?
C11 P1 Pt2 114.94(6) . . ?
C12 P1 Pt2 116.87(6) . . ?
C111 P1 Pt2 118.07(5) . . ?
C21 P2 C22 99.90(10) . . ?
C21 P2 C211 102.48(8) . . ?
C22 P2 C211 102.15(8) . . ?
C21 P2 Pt2 118.01(7) . . ?
C22 P2 Pt2 120.93(6) . . ?
C211 P2 Pt2 110.76(5) . . ?
P1 C11 H11A 109.5 . . ?
P1 C11 H11B 109.5 . . ?
H11A C11 H11B 109.5 . . ?
P1 C11 H11C 109.5 . . ?
H11A C11 H11C 109.5 . . ?
H11B C11 H11C 109.5 . . ?
P1 C12 H12A 109.5 . . ?
P1 C12 H12B 109.5 . . ?
H12A C12 H12B 109.5 . . ?
P1 C12 H12C 109.5 . . ?
H12A C12 H12C 109.5 . . ?
H12B C12 H12C 109.5 . . ?
P2 C21 H21A 109.5 . . ?
P2 C21 H21B 109.5 . . ?
H21A C21 H21B 109.5 . . ?
P2 C21 H21C 109.5 . . ?
H21A C21 H21C 109.5 . . ?
H21B C21 H21C 109.5 . . ?
P2 C22 H22A 109.5 . . ?
P2 C22 H22B 109.5 . . ?
H22A C22 H22B 109.5 . . ?
P2 C22 H22C 109.5 . . ?
H22A C22 H22C 109.5 . . ?
H22B C22 H22C 109.5 . . ?
C112 C111 C116 118.73(15) . . ?
C112 C111 P1 119.39(12) . . ?
C116 C111 P1 121.67(13) . . ?
C111 C112 C113 121.00(16) . . ?
C111 C112 H112 119.5 . . ?
C113 C112 H112 119.5 . . ?
C112 C113 C114 119.73(17) . . ?
C112 C113 H113 120.1 . . ?
C114 C113 H113 120.1 . . ?
C115 C114 C113 119.87(16) . . ?
C115 C114 H114 120.1 . . ?
C113 C114 H114 120.1 . . ?
C114 C115 C116 120.27(18) . . ?
C114 C115 H115 119.9 . . ?
C116 C115 H115 119.9 . . ?
C115 C116 C111 120.31(17) . . ?
C115 C116 H116 119.8 . . ?
C111 C116 H116 119.8 . . ?
C212 C211 C216 118.95(15) . . ?
C212 C211 P2 120.71(12) . . ?
C216 C211 P2 120.34(13) . . ?
C213 C212 C211 120.14(16) . . ?
C213 C212 H212 119.9 . . ?
C211 C212 H212 119.9 . . ?
C214 C213 C212 120.45(17) . . ?
C214 C213 H213 119.8 . . ?
C212 C213 H213 119.8 . . ?
C215 C214 C213 120.05(18) . . ?
C215 C214 H214 120.0 . . ?
C213 C214 H214 120.0 . . ?
C214 C215 C216 119.88(16) . . ?
C214 C215 H215 120.1 . . ?
C216 C215 H215 120.1 . . ?
C215 C216 C211 120.51(16) . . ?
C215 C216 H216 119.7 . . ?
C211 C216 H216 119.7 . . ?
B11 B6 B7 58.26(10) . 2_656 ?
B11 B6 B8 57.92(10) . . ?
B7 B6 B8 105.71(12) 2_656 . ?
B11 B6 Pt2 116.34(11) . . ?
B7 B6 Pt2 124.10(11) 2_656 . ?
B8 B6 Pt2 62.86(8) . . ?
B11 B6 Pt2 115.67(10) . 2_656 ?
B7 B6 Pt2 62.54(8) 2_656 2_656 ?
B8 B6 Pt2 122.56(10) . 2_656 ?
Pt2 B6 Pt2 78.45(5) . 2_656 ?
B11 B6 H6 122.4 . . ?
B7 B6 H6 121.6 2_656 . ?
B8 B6 H6 122.3 . . ?
Pt2 B6 H6 107.2 . . ?
Pt2 B6 H6 108.2 2_656 . ?
B11 B7 B12 60.65(11) 2_656 . ?
B11 B7 B6 59.79(10) 2_656 2_656 ?
B12 B7 B6 107.96(14) . 2_656 ?
B11 B7 B8 107.17(14) 2_656 . ?
B12 B7 B8 58.17(10) . . ?
B6 B7 B8 108.04(13) 2_656 . ?
B11 B7 Pt2 124.26(11) 2_656 . ?
B12 B7 Pt2 119.06(12) . . ?
B6 B7 Pt2 70.61(8) 2_656 . ?
B8 B7 Pt2 64.74(7) . . ?
B11 B7 H7 118.6 2_656 . ?
B12 B7 H7 121.0 . . ?
B6 B7 H7 120.8 2_656 . ?
B8 B7 H7 124.6 . . ?
Pt2 B7 H7 107.4 . . ?
B12 B8 B11 61.28(11) . . ?
B12 B8 B6 107.83(13) . . ?
B11 B8 B6 59.40(10) . . ?
B12 B8 B7 58.49(11) . . ?
B11 B8 B7 107.42(13) . . ?
B6 B8 B7 106.86(12) . . ?
B12 B8 Pt2 120.35(11) . . ?
B11 B8 Pt2 123.19(11) . . ?
B6 B8 Pt2 68.91(8) . . ?
B7 B8 Pt2 65.81(8) . . ?
B12 B8 H8 120.0 . . ?
B11 B8 H8 118.7 . . ?
B6 B8 H8 122.3 . . ?
B7 B8 H8 124.3 . . ?
Pt2 B8 H8 107.5 . . ?
B7 B11 B8 112.51(13) 2_656 . ?
B7 B11 B12 59.82(11) 2_656 2_656 ?
B8 B11 B12 108.57(14) . 2_656 ?
B7 B11 B6 61.95(10) 2_656 . ?
B8 B11 B6 62.67(10) . . ?
B12 B11 B6 109.01(13) 2_656 . ?
B7 B11 B12 108.45(13) 2_656 . ?
B8 B11 B12 59.32(11) . . ?
B12 B11 B12 59.40(13) 2_656 . ?
B6 B11 B12 108.86(13) . . ?
B7 B11 H11 119.8 2_656 . ?
B8 B11 H11 119.7 . . ?
B12 B11 H11 122.2 2_656 . ?
B6 B11 H11 120.0 . . ?
B12 B11 H11 122.6 . . ?
B8 B12 B7 63.34(12) . . ?
B8 B12 B12 109.06(13) . 2_656 ?
B7 B12 B12 109.26(12) . 2_656 ?
B8 B12 B11 110.38(13) . 2_656 ?
B7 B12 B11 59.53(11) . 2_656 ?
B12 B12 B11 60.69(12) 2_656 2_656 ?
B8 B12 B11 59.40(11) . . ?
B7 B12 B11 109.75(13) . . ?
B12 B12 B11 59.91(13) 2_656 . ?
B11 B12 B11 108.31(13) 2_656 . ?
B8 B12 H12 120.0 . . ?
B7 B12 H12 120.1 . . ?
B12 B12 H12 121.3 2_656 . ?
B11 B12 H12 121.3 2_656 . ?
B11 B12 H12 121.9 . . ?

loop_
_geom_bond_atom_site_label_1
_geom_bond_atom_site_label_2
_geom_bond_distance
_geom_bond_site_symmetry_2
_geom_bond_publ_flag
Pt2 B8 2.2035(18) . ?
Pt2 B7 2.2225(18) . ?
Pt2 B6 2.3101(18) . ?
Pt2 P1 2.3344(4) . ?
Pt2 P2 2.3382(4) . ?
Pt2 B6 2.3626(18) 2_656 ?
Pt2 Pt2 2.9552(4) 2_656 ?
P1 C11 1.8180(18) . ?
P1 C12 1.8258(18) . ?
P1 C111 1.8262(16) . ?
P2 C21 1.8167(18) . ?
P2 C22 1.829(2) . ?
P2 C211 1.8288(17) . ?
C11 H11A 0.9800 . ?
C11 H11B 0.9800 . ?
C11 H11C 0.9800 . ?
C12 H12A 0.9800 . ?
C12 H12B 0.9800 . ?
C12 H12C 0.9800 . ?
C21 H21A 0.9800 . ?
C21 H21B 0.9800 . ?
C21 H21C 0.9800 . ?
C22 H22A 0.9800 . ?
C22 H22B 0.9800 . ?
C22 H22C 0.9800 . ?
C111 C112 1.390(2) . ?
C111 C116 1.401(2) . ?
C112 C113 1.392(2) . ?
C112 H112 0.9500 . ?
C113 C114 1.392(3) . ?
C113 H113 0.9500 . ?
C114 C115 1.385(3) . ?
C114 H114 0.9500 . ?
C115 C116 1.393(3) . ?
C115 H115 0.9500 . ?
C116 H116 0.9500 . ?
C211 C212 1.396(2) . ?
C211 C216 1.405(2) . ?
C212 C213 1.393(2) . ?
C212 H212 0.9500 . ?
C213 C214 1.388(3) . ?
C213 H213 0.9500 . ?
C214 C215 1.387(3) . ?
C214 H214 0.9500 . ?
C215 C216 1.393(2) . ?
C215 H215 0.9500 . ?
C216 H216 0.9500 . ?
B6 B11 1.789(3) . ?
B6 B7 1.827(3) 2_656 ?
B6 B8 1.847(3) . ?
B6 Pt2 2.3626(17) 2_656 ?
B6 H6 1.1200 . ?
B7 B11 1.761(3) 2_656 ?
B7 B12 1.766(3) . ?
B7 B6 1.827(3) 2_656 ?
B7 B8 1.851(3) . ?
B7 H7 1.1200 . ?
B8 B12 1.760(3) . ?
B8 B11 1.761(3) . ?
B8 H8 1.1200 . ?
B11 B7 1.761(3) 2_656 ?
B11 B12 1.781(3) 2_656 ?
B11 B12 1.795(3) . ?
B11 H11 1.1200 . ?
B12 B12 1.772(4) 2_656 ?
B12 B11 1.781(3) 2_656 ?
B12 H12 1.1200 . ?
